data_8105092
loop_
_publ_author_name
'Liao, Juan'
'Zeng, Fei'
'Ding, Man-Hua'

_publ_section_title
;
 The crystal structure of
 1-benzyl-2-((4-(tert-butyl)phenyl)ethynyl)pyridin-1-ium bromide,C24H24BrN
;
_journal_issue 2
_journal_name_full 'Zeitschrift f\"ur Kristallographie - New Crystal Structures'
_journal_page_first 309
_journal_page_last 310
_journal_paper_doi 10.1515/ncrs-2019-0638
_journal_volume 235
_journal_year 2020
_chemical_formula_moiety 'Br, C24 H24 N'
_chemical_formula_sum 'C24 H24 Br N'
_chemical_formula_weight 406.35
_space_group_crystal_system monoclinic
_space_group_IT_number 14
_space_group_name_Hall '-P 2yn'
_space_group_name_H-M_alt 'P 1 21/n 1'
_atom_sites_solution_hydrogens geom
_atom_sites_solution_primary dual
_cell_angle_alpha 90
_cell_angle_beta 98.130(7)
_cell_angle_gamma 90
_cell_formula_units_Z 4
_cell_length_a 9.875(6)
_cell_length_b 10.415(6)
_cell_length_c 20.562(12)
_cell_measurement_reflns_used 7978
_cell_measurement_temperature 273(2)
_cell_measurement_theta_max 26.83
_cell_measurement_theta_min 2.20
_cell_volume 2094(2)
_computing_cell_refinement 'SAINT v8.34A (Bruker, 2013)'
_computing_data_reduction 'SAINT v8.34A (Bruker, 2013)'
_computing_molecular_graphics 'Olex2 (Dolomanov et al., 2009)'
_computing_publication_material 'Olex2 (Dolomanov et al., 2009)'
_computing_structure_refinement 'ShelXL (Sheldrick, 2015)'
_computing_structure_solution 'ShelXT (Sheldrick, 2015)'
_diffrn_ambient_temperature 273.15
_diffrn_measured_fraction_theta_full 0.975
_diffrn_measured_fraction_theta_max 0.938
_diffrn_measurement_device_type 'Bruker APEX-II CCD'
_diffrn_measurement_method '\f and \w scans'
_diffrn_radiation_type MoK\a
_diffrn_radiation_wavelength 0.71073
_diffrn_reflns_av_R_equivalents 0.0304
_diffrn_reflns_av_unetI/netI 0.0209
_diffrn_reflns_Laue_measured_fraction_full 0.975
_diffrn_reflns_Laue_measured_fraction_max 0.938
_diffrn_reflns_limit_h_max 12
_diffrn_reflns_limit_h_min -12
_diffrn_reflns_limit_k_max 13
_diffrn_reflns_limit_k_min -13
_diffrn_reflns_limit_l_max 25
_diffrn_reflns_limit_l_min -25
_diffrn_reflns_number 20663
_diffrn_reflns_point_group_measured_fraction_full 0.975
_diffrn_reflns_point_group_measured_fraction_max 0.938
_diffrn_reflns_theta_full 25.242
_diffrn_reflns_theta_max 26.499
_diffrn_reflns_theta_min 2.001
_diffrn_standards_number 0
_exptl_absorpt_coefficient_mu 1.970
_exptl_absorpt_correction_T_max 0.7456
_exptl_absorpt_correction_T_min 0.5407
_exptl_absorpt_correction_type multi-scan
_exptl_absorpt_process_details
;
SADABS-2014/5 (Bruker,2014/5) was used for absorption correction.
wR2(int) was 0.1198 before and 0.0321 after correction.
The Ratio of minimum to maximum transmission is 0.7252.
The \l/2 correction factor is 0.00150.
;
_exptl_crystal_colour colourless
_exptl_crystal_density_diffrn 1.289
_exptl_crystal_description block
_exptl_crystal_F_000 840
_exptl_crystal_size_max 0.28
_exptl_crystal_size_mid 0.26
_exptl_crystal_size_min 0.22
_refine_diff_density_max 0.390
_refine_diff_density_min -0.628
_refine_diff_density_rms 0.054
_refine_ls_extinction_coef .
_refine_ls_extinction_method none
_refine_ls_goodness_of_fit_ref 1.036
_refine_ls_hydrogen_treatment constr
_refine_ls_matrix_type full
_refine_ls_number_parameters 238
_refine_ls_number_reflns 4052
_refine_ls_number_restraints 0
_refine_ls_restrained_S_all 1.036
_refine_ls_R_factor_all 0.0468
_refine_ls_R_factor_gt 0.0367
_refine_ls_shift/su_max 0.001
_refine_ls_shift/su_mean 0.000
_refine_ls_structure_factor_coef Fsqd
_refine_ls_weighting_details 'w=1/[\s^2^(Fo^2^)+(0.0579P)^2^+0.9860P] where P=(Fo^2^+2Fc^2^)/3'
_refine_ls_weighting_scheme calc
_refine_ls_wR_factor_gt 0.0987
_refine_ls_wR_factor_ref 0.1044
_reflns_Friedel_coverage 0.000
_reflns_Friedel_fraction_full .
_reflns_Friedel_fraction_max .
_reflns_number_gt 3368
_reflns_number_total 4052
_reflns_threshold_expression 'I > 2\s(I)'
_cod_data_source_file suppl_ncrs-2019-0638_suppl.cif
_cod_data_source_block 1903191_0m
_cod_database_code 8105092
_shelx_space_group_comment
;
The symmetry employed for this shelxl refinement is uniquely defined
by the following loop, which should always be used as a source of
symmetry information in preference to the above space-group names.
They are only intended as comments.
;
_olex2_refinement_description
;
1. Fixed Uiso
 At 1.2 times of:
  All C(H) groups, All C(H,H) groups
 At 1.5 times of:
  All C(H,H,H) groups
2.a Secondary CH2 refined with riding coordinates:
 C18(H18,H19)
2.b Aromatic/amide H refined with riding coordinates:
 C1(H1), C2(H2), C3(H3), C4(H4), C9(H5), C10(H6), C12(H7), C13(H8), C20(H20),
 C21(H21), C22(H22), C23(H23), C24(H24)
2.c Idealised Me refined as rotating group:
 C15(H9,H10,H11), C16(H12,H13,H14), C17(H15,H16,H17)
;

loop_
_space_group_symop_operation_xyz
'x, y, z'
'-x+1/2, y+1/2, -z+1/2'
'-x, -y, -z'
'x-1/2, -y-1/2, z-1/2'

loop_
_atom_site_label
_atom_site_type_symbol
_atom_site_fract_x
_atom_site_fract_y
_atom_site_fract_z
_atom_site_U_iso_or_equiv
_atom_site_adp_type
_atom_site_occupancy
_atom_site_site_symmetry_order
_atom_site_calc_flag
_atom_site_refinement_flags_posn
_atom_site_refinement_flags_adp
_atom_site_refinement_flags_occupancy
_atom_site_disorder_assembly
_atom_site_disorder_group
Br1 Br 0.21114(2) 1.25943(2) 0.51416(2) 0.05462(13) Uani 1 1 d . . . . .
N1 N 0.22566(19) 0.70650(18) 0.44933(9) 0.0380(4) Uani 1 1 d . . . . .
C1 C 0.1538(2) 0.8163(2) 0.46128(13) 0.0478(6) Uani 1 1 d . . . . .
H1 H 0.062214 0.810955 0.466980 0.057 Uiso 1 1 calc R . . . .
C2 C 0.2180(3) 0.9313(2) 0.46458(13) 0.0526(7) Uani 1 1 d . . . . .
H2 H 0.171166 1.006162 0.472030 0.063 Uiso 1 1 calc R . . . .
C3 C 0.3595(3) 0.9354(2) 0.45637(13) 0.0535(7) Uani 1 1 d . . . . .
H3 H 0.404246 1.014232 0.458974 0.064 Uiso 1 1 calc R . . . .
C4 C 0.4335(3) 0.8237(2) 0.44442(13) 0.0501(6) Uani 1 1 d . . . . .
H4 H 0.525395 0.828388 0.439128 0.060 Uiso 1 1 calc R . . . .
C5 C 0.3655(2) 0.7075(2) 0.44084(11) 0.0389(5) Uani 1 1 d . . . . .
C6 C 0.4386(2) 0.5909(2) 0.42822(11) 0.0436(6) Uani 1 1 d . . . . .
C7 C 0.5118(2) 0.5004(2) 0.41617(11) 0.0439(6) Uani 1 1 d . . . . .
C8 C 0.6019(2) 0.3950(2) 0.39733(11) 0.0417(5) Uani 1 1 d . . . . .
C9 C 0.5511(3) 0.2720(2) 0.38968(14) 0.0496(6) Uani 1 1 d . . . . .
H5 H 0.464283 0.251509 0.399157 0.059 Uiso 1 1 calc R . . . .
C10 C 0.6398(3) 0.1742(2) 0.36588(13) 0.0514(6) Uani 1 1 d . . . . .
H6 H 0.604788 0.091329 0.361271 0.062 Uiso 1 1 calc R . . . .
C11 C 0.7788(2) 0.1936(2) 0.34850(11) 0.0453(6) Uani 1 1 d . . . . .
C12 C 0.8281(3) 0.3163(3) 0.35956(14) 0.0550(7) Uani 1 1 d . . . . .
H7 H 0.916300 0.336202 0.351937 0.066 Uiso 1 1 calc R . . . .
C13 C 0.7424(3) 0.4155(3) 0.38328(13) 0.0534(7) Uani 1 1 d . . . . .
H8 H 0.779318 0.497431 0.389973 0.064 Uiso 1 1 calc R . . . .
C14 C 0.8759(3) 0.0897(3) 0.31638(13) 0.0566(7) Uani 1 1 d . . . . .
C15 C 0.8036(4) -0.0383(3) 0.3088(2) 0.0890(12) Uani 1 1 d . . . . .
H9 H 0.784466 -0.067057 0.350943 0.134 Uiso 1 1 calc GR . . . .
H10 H 0.860995 -0.099931 0.291243 0.134 Uiso 1 1 calc GR . . . .
H11 H 0.719442 -0.029320 0.279507 0.134 Uiso 1 1 calc GR . . . .
C16 C 0.9911(3) 0.0668(4) 0.35920(17) 0.0916(13) Uani 1 1 d . . . . .
H12 H 0.966574 0.037312 0.400200 0.137 Uiso 1 1 calc GR . . . .
H13 H 1.043356 0.144543 0.366298 0.137 Uiso 1 1 calc GR . . . .
H14 H 1.044894 0.002362 0.341388 0.137 Uiso 1 1 calc GR . . . .
C17 C 0.9386(4) 0.1364(4) 0.24807(15) 0.0806(10) Uani 1 1 d . . . . .
H15 H 0.991523 0.067890 0.233124 0.121 Uiso 1 1 calc GR . . . .
H16 H 0.995701 0.210482 0.257747 0.121 Uiso 1 1 calc GR . . . .
H17 H 0.864293 0.157327 0.214402 0.121 Uiso 1 1 calc GR . . . .
C18 C 0.1496(2) 0.5844(2) 0.44285(12) 0.0433(6) Uani 1 1 d . . . . .
H18 H 0.058919 0.594386 0.455147 0.052 Uiso 1 1 calc R . . . .
H19 H 0.198088 0.517801 0.469731 0.052 Uiso 1 1 calc R . . . .
C19 C 0.1424(2) 0.5543(2) 0.37125(13) 0.0470(6) Uani 1 1 d . . . . .
C20 C 0.0685(4) 0.6348(3) 0.33529(16) 0.0759(10) Uani 1 1 d . . . . .
H20 H 0.024044 0.703596 0.351891 0.091 Uiso 1 1 calc R . . . .
C21 C 0.0619(5) 0.6092(4) 0.27036(19) 0.1045(14) Uani 1 1 d . . . . .
H21 H 0.009321 0.664781 0.241722 0.125 Uiso 1 1 calc R . . . .
C22 C 0.1279(4) 0.5045(5) 0.24074(18) 0.0976(14) Uani 1 1 d . . . . .
H22 H 0.117551 0.497500 0.195217 0.117 Uiso 1 1 calc R . . . .
C23 C 0.1992(3) 0.4226(4) 0.2756(2) 0.0878(12) Uani 1 1 d . . . . .
H23 H 0.241931 0.353304 0.258474 0.105 Uiso 1 1 calc R . . . .
C24 C 0.2067(3) 0.4477(3) 0.34192(15) 0.0648(8) Uani 1 1 d . . . . .
H24 H 0.257627 0.390882 0.370513 0.078 Uiso 1 1 calc R . . . .

loop_
_atom_site_aniso_label
_atom_site_aniso_U_11
_atom_site_aniso_U_22
_atom_site_aniso_U_33
_atom_site_aniso_U_23
_atom_site_aniso_U_13
_atom_site_aniso_U_12
Br1 0.03814(16) 0.03795(16) 0.0838(2) -0.00180(12) -0.00515(13) 0.00044(10)
N1 0.0358(10) 0.0325(9) 0.0410(10) -0.0001(8) -0.0106(8) 0.0017(8)
C1 0.0359(12) 0.0415(13) 0.0613(16) -0.0051(11) -0.0091(11) 0.0072(10)
C2 0.0510(15) 0.0342(12) 0.0642(16) -0.0051(11) -0.0205(12) 0.0091(11)
C3 0.0539(15) 0.0368(13) 0.0609(16) -0.0019(11) -0.0227(12) -0.0054(11)
C4 0.0371(12) 0.0488(14) 0.0572(15) -0.0026(12) -0.0181(11) -0.0028(11)
C5 0.0379(12) 0.0381(11) 0.0357(12) 0.0007(9) -0.0123(9) 0.0064(9)
C6 0.0382(12) 0.0447(13) 0.0429(13) -0.0017(10) -0.0119(10) 0.0067(10)
C7 0.0407(12) 0.0483(14) 0.0379(12) -0.0009(10) -0.0111(10) 0.0066(11)
C8 0.0403(12) 0.0458(13) 0.0347(11) -0.0008(10) -0.0095(9) 0.0107(10)
C9 0.0376(13) 0.0502(15) 0.0578(15) 0.0032(12) -0.0041(11) 0.0033(11)
C10 0.0496(14) 0.0404(13) 0.0593(16) -0.0014(11) -0.0095(12) 0.0034(11)
C11 0.0456(13) 0.0469(13) 0.0377(12) -0.0034(10) -0.0133(10) 0.0127(11)
C12 0.0346(12) 0.0599(17) 0.0667(17) -0.0078(14) -0.0067(11) 0.0050(12)
C13 0.0440(14) 0.0468(14) 0.0626(16) -0.0090(12) -0.0159(12) 0.0046(11)
C14 0.0543(15) 0.0577(16) 0.0521(15) -0.0097(12) -0.0117(12) 0.0214(13)
C15 0.098(3) 0.0545(19) 0.107(3) -0.0240(18) -0.012(2) 0.0258(18)
C16 0.075(2) 0.113(3) 0.075(2) -0.021(2) -0.0284(17) 0.058(2)
C17 0.095(2) 0.088(3) 0.0563(18) -0.0133(17) 0.0039(17) 0.026(2)
C18 0.0389(12) 0.0340(12) 0.0538(14) 0.0030(10) -0.0046(10) -0.0042(9)
C19 0.0370(12) 0.0410(13) 0.0587(15) -0.0038(11) -0.0081(11) -0.0108(10)
C20 0.086(2) 0.0536(17) 0.074(2) -0.0003(15) -0.0361(17) -0.0026(16)
C21 0.130(3) 0.091(3) 0.074(2) 0.000(2) -0.050(2) -0.012(3)
C22 0.093(3) 0.130(4) 0.060(2) -0.013(2) -0.020(2) -0.033(3)
C23 0.0557(19) 0.107(3) 0.097(3) -0.053(2) -0.0039(18) -0.0057(19)
C24 0.0447(15) 0.0664(19) 0.077(2) -0.0225(15) -0.0151(13) 0.0021(13)

loop_
_atom_type_symbol
_atom_type_description
_atom_type_scat_dispersion_real
_atom_type_scat_dispersion_imag
_atom_type_scat_source
C C 0.0033 0.0016 'International Tables Vol C Tables 4.2.6.8 and 6.1.1.4'
H H 0.0000 0.0000 'International Tables Vol C Tables 4.2.6.8 and 6.1.1.4'
Br Br -0.2901 2.4595 'International Tables Vol C Tables 4.2.6.8 and 6.1.1.4'
N N 0.0061 0.0033 'International Tables Vol C Tables 4.2.6.8 and 6.1.1.4'

loop_
_geom_angle_atom_site_label_1
_geom_angle_atom_site_label_2
_geom_angle_atom_site_label_3
_geom_angle
_geom_angle_site_symmetry_1
_geom_angle_site_symmetry_3
C1 N1 C5 123.3(2) . .
C1 N1 C18 117.5(2) . .
C5 N1 C18 119.23(19) . .
C2 C1 N1 119.5(2) . .
C1 C2 C3 118.6(2) . .
C4 C3 C2 122.2(2) . .
C5 C4 C3 118.1(2) . .
N1 C5 C6 122.2(2) . .
C4 C5 N1 118.3(2) . .
C4 C5 C6 119.5(2) . .
C7 C6 C5 173.1(3) . .
C6 C7 C8 176.2(3) . .
C9 C8 C7 119.4(2) . .
C9 C8 C13 116.8(2) . .
C13 C8 C7 123.7(2) . .
C8 C9 C10 117.2(2) . .
C9 C10 C11 127.0(2) . .
C10 C11 C14 128.4(2) . .
C12 C11 C10 113.9(2) . .
C12 C11 C14 117.7(2) . .
C11 C12 C13 120.3(2) . .
C12 C13 C8 124.6(2) . .
C11 C14 C17 116.7(2) . .
C15 C14 C11 109.1(3) . .
C15 C14 C17 113.2(3) . .
C16 C14 C11 109.8(2) . .
C16 C14 C15 104.6(3) . .
C16 C14 C17 102.6(3) . .
N1 C18 C19 102.85(19) . .
C20 C19 C18 112.1(3) . .
C20 C19 C24 120.6(3) . .
C24 C19 C18 127.3(2) . .
C19 C20 C21 112.7(4) . .
C20 C21 C22 127.0(4) . .
C23 C22 C21 121.2(4) . .
C22 C23 C24 112.4(4) . .
C23 C24 C19 126.1(3) . .

loop_
_geom_bond_atom_site_label_1
_geom_bond_atom_site_label_2
_geom_bond_distance
_geom_bond_site_symmetry_2
N1 C1 1.386(3) .
N1 C5 1.417(3) .
N1 C18 1.473(3) .
C1 C2 1.352(4) .
C2 C3 1.432(4) .
C3 C4 1.414(4) .
C4 C5 1.382(4) .
C5 C6 1.454(3) .
C6 C7 1.234(3) .
C7 C8 1.499(3) .
C8 C9 1.377(4) .
C8 C13 1.473(4) .
C9 C10 1.471(4) .
C10 C11 1.480(4) .
C11 C12 1.375(4) .
C11 C14 1.645(4) .
C12 C13 1.463(4) .
C14 C15 1.510(5) .
C14 C16 1.358(4) .
C14 C17 1.685(5) .
C18 C19 1.497(4) .
C19 C20 1.277(4) .
C19 C24 1.452(4) .
C20 C21 1.354(5) .
C21 C22 1.448(6) .
C22 C23 1.263(6) .
C23 C24 1.381(5) .
